data_7128588
loop_
_publ_author_name
'Song, Seungjin'
'Lee, Junseong'
'Choi, Jun-Ho'
'Seo, Junhyeok'

_publ_section_title
;
 Electrochemical behaviors of a pincer-type NNN-Fe complex and catalytic
 H<sub>2</sub> evolution activity.
;
_journal_issue 61
_journal_name_full 'Chemical communications (Cambridge, England)'
_journal_page_first 7497
_journal_page_last 7500
_journal_paper_doi 10.1039/d1cc03050g
_journal_volume 57
_journal_year 2021
_chemical_formula_moiety 'C32 H56 Fe N8, 2(Cl O4), C2 H3.001 N1'
_chemical_formula_sum 'C34 H59 Cl2 Fe N9 O8'
_chemical_formula_weight 848.65
_space_group_crystal_system orthorhombic
_space_group_IT_number 61
_space_group_name_Hall '-P 2ac 2ab'
_space_group_name_H-M_alt 'P b c a'
_atom_sites_solution_hydrogens geom
_atom_sites_solution_primary direct
_audit_creation_date 2021-01-27
_audit_creation_method
;
Olex2 1.3
(compiled 2020.11.12 svn.r5f609507 for OlexSys, GUI svn.r6226)
;
_audit_update_record
;
2021-05-12 deposited with the CCDC.	2021-07-01 downloaded from the CCDC.
;
_cell_angle_alpha 90
_cell_angle_beta 90
_cell_angle_gamma 90
_cell_formula_units_Z 8
_cell_length_a 13.5619(4)
_cell_length_b 16.3532(4)
_cell_length_c 39.3827(9)
_cell_measurement_reflns_used 4037
_cell_measurement_temperature 100
_cell_measurement_theta_max 23.043
_cell_measurement_theta_min 3.67
_cell_volume 8734.3(4)
_computing_cell_refinement 'SAINT v8.34A (Bruker, 2013)'
_computing_data_reduction 'SAINT v8.34A (Bruker, 2013)'
_computing_molecular_graphics 'Olex2 1.3 (Dolomanov et al., 2009)'
_computing_publication_material 'Olex2 1.3 (Dolomanov et al., 2009)'
_computing_structure_refinement 'XL  (Sheldrick, 2008)'
_computing_structure_solution 'XS  (Sheldrick, 2008)'
_diffrn_ambient_temperature 100
_diffrn_measured_fraction_theta_full 0.996
_diffrn_measured_fraction_theta_max 0.995
_diffrn_measurement_device_type 'Bruker APEX-II CCD'
_diffrn_measurement_method '\f and \w scans'
_diffrn_radiation_type MoK\a
_diffrn_radiation_wavelength 0.71073
_diffrn_reflns_av_R_equivalents 0.1747
_diffrn_reflns_av_unetI/netI 0.0778
_diffrn_reflns_Laue_measured_fraction_full 0.996
_diffrn_reflns_Laue_measured_fraction_max 0.995
_diffrn_reflns_limit_h_max 16
_diffrn_reflns_limit_h_min -16
_diffrn_reflns_limit_k_max 20
_diffrn_reflns_limit_k_min -17
_diffrn_reflns_limit_l_max 48
_diffrn_reflns_limit_l_min -48
_diffrn_reflns_number 117724
_diffrn_reflns_point_group_measured_fraction_full 0.996
_diffrn_reflns_point_group_measured_fraction_max 0.995
_diffrn_reflns_theta_full 25.242
_diffrn_reflns_theta_max 25.788
_diffrn_reflns_theta_min 3.088
_diffrn_source_current 30.0
_diffrn_source_power 1.5
_diffrn_source_voltage 50.0
_diffrn_standards_number 0
_exptl_absorpt_coefficient_mu 0.523
_exptl_absorpt_correction_T_max 0.7453
_exptl_absorpt_correction_T_min 0.6472
_exptl_absorpt_correction_type multi-scan
_exptl_absorpt_process_details
;
SADABS-2014/2 (Bruker,2014/2) was used for absorption correction.
wR2(int) was 0.0904 before and 0.0723 after correction.
The Ratio of minimum to maximum transmission is 0.8684.
The \l/2 correction factor is 0.00150.
;
_exptl_crystal_density_diffrn 1.291
_exptl_crystal_description block
_exptl_crystal_F_000 3600
_refine_diff_density_max 0.655
_refine_diff_density_min -0.572
_refine_diff_density_rms 0.082
_refine_ls_extinction_method none
_refine_ls_goodness_of_fit_ref 1.005
_refine_ls_hydrogen_treatment constr
_refine_ls_matrix_type full
_refine_ls_number_parameters 563
_refine_ls_number_reflns 8335
_refine_ls_number_restraints 170
_refine_ls_restrained_S_all 1.115
_refine_ls_R_factor_all 0.1158
_refine_ls_R_factor_gt 0.0570
_refine_ls_shift/su_max 0.000
_refine_ls_shift/su_mean 0.000
_refine_ls_structure_factor_coef Fsqd
_refine_ls_weighting_details 'w=1/[\s^2^(Fo^2^)+(0.0615P)^2^+9.9646P] where P=(Fo^2^+2Fc^2^)/3'
_refine_ls_weighting_scheme calc
_refine_ls_wR_factor_gt 0.1251
_refine_ls_wR_factor_ref 0.1541
_reflns_Friedel_coverage 0.000
_reflns_number_gt 5035
_reflns_number_total 8335
_reflns_threshold_expression 'I > 2\s(I)'
_cod_data_source_file d1cc03050g2.cif
_cod_data_source_block jsh09-1
_cod_depositor_comments 'Adding full bibliography for 7128588.cif.'
_cod_database_code 7128588
_shelxl_version_number 2014-3
_shelx_space_group_comment
;
The symmetry employed for this shelxl refinement is uniquely defined
by the following loop, which should always be used as a source of
symmetry information in preference to the above space-group names.
They are only intended as comments.
;
_olex2_refinement_description
;
1. Fixed Uiso
 At 1.2 times of:
  All C(H) groups, All C(H,H) groups
 At 1.5 times of:
  All C(H,H,H) groups, All C(H,H,H,H,H,H) groups
2. Restrained distances
 Cl2A-O8A = Cl2A-O6A = Cl2A-O5A = Cl2A-O7A
 1.5 with sigma of 0.02
 Cl2B-O6B = Cl2B-O7B = Cl2B-O8B = Cl2B-O5B
 1.5 with sigma of 0.02
 Cl2A-O8A \\sim Cl2A-O6A \\sim Cl2A-O5A \\sim Cl2A-O7A
 with sigma of 0.02
 O8A-O5A \\sim O6A-O7A \\sim O8A-O7A \\sim O6A-O5A \\sim O8A-O6A \\sim O5A-O7A
 with sigma of 0.04
 Cl2B-O6B \\sim Cl2B-O7B \\sim Cl2B-O8B \\sim Cl2B-O5B
 with sigma of 0.02
 O6B-O8B \\sim O7B-O5B \\sim O6B-O5B \\sim O7B-O8B \\sim O6B-O7B \\sim O8B-O5B
 with sigma of 0.04
3. Uiso/Uaniso restraints and constraints
Cl2A \\sim O5A \\sim O6A \\sim O7A \\sim O8A: within 2A with sigma of 0.04 and
sigma for terminal atoms of 0.08 within 2A
Cl2B \\sim O5B \\sim O6B \\sim O7B \\sim O8B: within 2A with sigma of 0.04 and
sigma for terminal atoms of 0.08 within 2A
Uanis(C34B) \\sim Ueq: with sigma of 0.01 and sigma for terminal atoms of 0.02
4. Rigid body (RIGU) restrains
 Cl2A, O5A, O6A, O7A, O8A
 with sigma for 1-2 distances of 0.004 and sigma for 1-3 distances of 0.004
 Cl2B, O5B, O6B, O7B, O8B
 with sigma for 1-2 distances of 0.004 and sigma for 1-3 distances of 0.004
5. Others
 Sof(Cl2B)=Sof(O5B)=Sof(O6B)=Sof(O7B)=Sof(O8B)=1-FVAR(1)
 Sof(Cl2A)=Sof(O5A)=Sof(O6A)=Sof(O7A)=Sof(O8A)=FVAR(1)
 Fixed Sof: H33A(0.667) H33B(0.667) H33C(0.667) H33D(0.33333) H33E(0.33333)
 H33F(0.33333) N9A(0.667) C34A(0.667) N9B(0.33333) C34B(0.33333)
6.a Secondary CH2 refined with riding coordinates:
 C6(H6A,H6B), C7(H7A,H7B), C8(H8A,H8B), C9(H9A,H9B), C10(H10A,H10B), C12(H12A,
 H12B), C13(H13A,H13B), C14(H14A,H14B), C15(H15A,H15B), C16(H16A,H16B)
6.b Aromatic/amide H refined with riding coordinates:
 C2(H2), C3(H3), C4(H4)
6.c Idealised Me refined as rotating group:
 C11(H11A,H11B,H11C), C17(H17A,H17B,H17C), C20(H20A,H20B,H20C), C21(H21A,H21B,
 H21C), C22(H22A,H22B,H22C), C25(H25A,H25B,H25C), C26(H26A,H26B,H26C), C27(H27A,
 H27B,H27C), C30(H30A,H30B,H30C), C31(H31A,H31B,H31C), C32(H32A,H32B,H32C),
 C33(H33A,H33B,H33C), C33(H33D,H33E,H33F)
;
_olex2_submission_special_instructions 'No special instructions were received'

loop_
_space_group_symop_operation_xyz
'x, y, z'
'-x+1/2, -y, z+1/2'
'x+1/2, -y+1/2, -z'
'-x, y+1/2, -z+1/2'
'-x, -y, -z'
'x-1/2, y, -z-1/2'
'-x-1/2, y-1/2, z'
'x, -y-1/2, z-1/2'

loop_
_atom_site_label
_atom_site_type_symbol
_atom_site_fract_x
_atom_site_fract_y
_atom_site_fract_z
_atom_site_U_iso_or_equiv
_atom_site_adp_type
_atom_site_occupancy
_atom_site_site_symmetry_order
_atom_site_calc_flag
_atom_site_refinement_flags_posn
_atom_site_refinement_flags_adp
_atom_site_refinement_flags_occupancy
_atom_site_disorder_assembly
_atom_site_disorder_group
Fe1 Fe -0.00718(4) 0.30767(3) 0.12482(2) 0.02153(15) Uani 1 1 d . . . . .
N1 N -0.1386(2) 0.30455(18) 0.14273(7) 0.0230(7) Uani 1 1 d . . . . .
N2 N -0.0834(2) 0.36087(18) 0.08403(7) 0.0241(7) Uani 1 1 d . . . . .
N3 N -0.0957(2) 0.4765(2) 0.02689(8) 0.0346(8) Uani 1 1 d . . . . .
N4 N 0.0237(2) 0.25517(18) 0.17292(7) 0.0239(7) Uani 1 1 d . . . . .
N5 N 0.1424(2) 0.14972(19) 0.21742(8) 0.0301(8) Uani 1 1 d . . . . .
N6 N -0.0290(2) 0.1442(2) 0.08848(8) 0.0281(7) Uani 1 1 d . . . . .
N7 N 0.1972(2) 0.2994(2) 0.09484(8) 0.0302(8) Uani 1 1 d . . . . .
N8 N 0.0551(2) 0.4714(2) 0.15472(8) 0.0285(8) Uani 1 1 d . . . . .
C1 C -0.2148(3) 0.3108(2) 0.12136(9) 0.0261(8) Uani 1 1 d . . . . .
C2 C -0.3103(3) 0.3028(2) 0.13327(10) 0.0355(10) Uani 1 1 d . . . . .
H2 H -0.3648 0.3077 0.1182 0.043 Uiso 1 1 calc R U . . .
C3 C -0.3251(3) 0.2875(3) 0.16737(11) 0.0410(11) Uani 1 1 d . . . . .
H3 H -0.3901 0.2813 0.1759 0.049 Uiso 1 1 calc R U . . .
C4 C -0.2455(3) 0.2811(3) 0.18905(10) 0.0372(10) Uani 1 1 d . . . . .
H4 H -0.2551 0.2710 0.2126 0.045 Uiso 1 1 calc R U . . .
C5 C -0.1514(3) 0.2898(2) 0.17592(9) 0.0264(9) Uani 1 1 d . . . . .
C6 C -0.1838(3) 0.3222(2) 0.08523(9) 0.0297(9) Uani 1 1 d . . . . .
H6A H -0.2320 0.3575 0.0733 0.036 Uiso 1 1 calc R U . . .
H6B H -0.1821 0.2686 0.0736 0.036 Uiso 1 1 calc R U . . .
C7 C -0.0370(3) 0.3469(2) 0.05007(9) 0.0294(9) Uani 1 1 d . . . . .
H7A H -0.0345 0.2874 0.0457 0.035 Uiso 1 1 calc R U . . .
H7B H 0.0317 0.3673 0.0507 0.035 Uiso 1 1 calc R U . . .
C8 C -0.0902(3) 0.3880(3) 0.02095(10) 0.0371(10) Uani 1 1 d . . . . .
H8A H -0.0546 0.3773 -0.0005 0.045 Uiso 1 1 calc R U . . .
H8B H -0.1575 0.3653 0.0188 0.045 Uiso 1 1 calc R U . . .
C9 C -0.1470(3) 0.4928(2) 0.05845(10) 0.0337(10) Uani 1 1 d . . . . .
H9A H -0.2154 0.4718 0.0569 0.040 Uiso 1 1 calc R U . . .
H9B H -0.1502 0.5525 0.0623 0.040 Uiso 1 1 calc R U . . .
C10 C -0.0946(3) 0.4522(2) 0.08798(9) 0.0285(9) Uani 1 1 d . . . . .
H10A H -0.0283 0.4769 0.0905 0.034 Uiso 1 1 calc R U . . .
H10B H -0.1318 0.4635 0.1091 0.034 Uiso 1 1 calc R U . . .
C11 C -0.1462(3) 0.5167(3) -0.00156(10) 0.0457(12) Uani 1 1 d . . . . .
H11A H -0.1086 0.5079 -0.0225 0.069 Uiso 1 1 calc R U . . .
H11B H -0.1513 0.5755 0.0030 0.069 Uiso 1 1 calc R U . . .
H11C H -0.2124 0.4936 -0.0041 0.069 Uiso 1 1 calc R U . . .
C12 C -0.0567(3) 0.2890(2) 0.19521(9) 0.0269(9) Uani 1 1 d . . . . .
H12A H -0.0638 0.2547 0.2158 0.032 Uiso 1 1 calc R U . . .
H12B H -0.0397 0.3452 0.2024 0.032 Uiso 1 1 calc R U . . .
C13 C 0.1229(3) 0.2780(2) 0.18688(9) 0.0292(9) Uani 1 1 d . . . . .
H13A H 0.1258 0.3381 0.1896 0.035 Uiso 1 1 calc R U . . .
H13B H 0.1742 0.2621 0.1703 0.035 Uiso 1 1 calc R U . . .
C14 C 0.1460(3) 0.2381(2) 0.22065(9) 0.0298(9) Uani 1 1 d . . . . .
H14A H 0.2124 0.2551 0.2283 0.036 Uiso 1 1 calc R U . . .
H14B H 0.0975 0.2562 0.2379 0.036 Uiso 1 1 calc R U . . .
C15 C 0.0443(3) 0.1242(2) 0.20644(9) 0.0288(9) Uani 1 1 d . . . . .
H15A H -0.0050 0.1403 0.2237 0.035 Uiso 1 1 calc R U . . .
H15B H 0.0424 0.0639 0.2041 0.035 Uiso 1 1 calc R U . . .
C16 C 0.0189(3) 0.1635(2) 0.17267(9) 0.0259(9) Uani 1 1 d . . . . .
H16A H 0.0649 0.1427 0.1552 0.031 Uiso 1 1 calc R U . . .
H16B H -0.0485 0.1466 0.1661 0.031 Uiso 1 1 calc R U . . .
C17 C 0.1678(3) 0.1111(3) 0.24964(10) 0.0395(11) Uani 1 1 d . . . . .
H17A H 0.2351 0.1265 0.2561 0.059 Uiso 1 1 calc R U . . .
H17B H 0.1637 0.0516 0.2473 0.059 Uiso 1 1 calc R U . . .
H17C H 0.1217 0.1293 0.2672 0.059 Uiso 1 1 calc R U . . .
C18 C -0.0240(3) 0.2050(2) 0.10317(9) 0.0246(8) Uani 1 1 d . . . . .
C19 C -0.0379(3) 0.0665(2) 0.07021(10) 0.0352(10) Uani 1 1 d . . . . .
C20 C 0.0646(4) 0.0421(3) 0.05879(14) 0.0665(16) Uani 1 1 d . . . . .
H20A H 0.0898 0.0827 0.0427 0.100 Uiso 1 1 calc R U . . .
H20B H 0.0619 -0.0116 0.0478 0.100 Uiso 1 1 calc R U . . .
H20C H 0.1084 0.0393 0.0785 0.100 Uiso 1 1 calc R U . . .
C21 C -0.1049(3) 0.0813(3) 0.03993(10) 0.0436(11) Uani 1 1 d . . . . .
H21A H -0.1696 0.1000 0.0479 0.065 Uiso 1 1 calc R U . . .
H21B H -0.1127 0.0304 0.0271 0.065 Uiso 1 1 calc R U . . .
H21C H -0.0757 0.1232 0.0252 0.065 Uiso 1 1 calc R U . . .
C22 C -0.0821(4) 0.0053(3) 0.09550(12) 0.0583(15) Uani 1 1 d . . . . .
H22A H -0.0367 -0.0020 0.1147 0.087 Uiso 1 1 calc R U . . .
H22B H -0.0923 -0.0474 0.0842 0.087 Uiso 1 1 calc R U . . .
H22C H -0.1454 0.0260 0.1038 0.087 Uiso 1 1 calc R U . . .
C23 C 0.1201(3) 0.3048(2) 0.10646(9) 0.0246(8) Uani 1 1 d . . . . .
C24 C 0.2954(3) 0.2921(2) 0.07946(9) 0.0304(9) Uani 1 1 d . . . . .
C25 C 0.3693(3) 0.3189(3) 0.10639(11) 0.0513(13) Uani 1 1 d . . . . .
H25A H 0.4364 0.3140 0.0973 0.077 Uiso 1 1 calc R U . . .
H25B H 0.3627 0.2840 0.1265 0.077 Uiso 1 1 calc R U . . .
H25C H 0.3566 0.3759 0.1127 0.077 Uiso 1 1 calc R U . . .
C26 C 0.2972(3) 0.3476(3) 0.04873(10) 0.0453(12) Uani 1 1 d . . . . .
H26A H 0.2859 0.4042 0.0559 0.068 Uiso 1 1 calc R U . . .
H26B H 0.2454 0.3311 0.0328 0.068 Uiso 1 1 calc R U . . .
H26C H 0.3616 0.3436 0.0376 0.068 Uiso 1 1 calc R U . . .
C27 C 0.3094(4) 0.2033(3) 0.06922(12) 0.0500(12) Uani 1 1 d . . . . .
H27A H 0.3745 0.1965 0.0588 0.075 Uiso 1 1 calc R U . . .
H27B H 0.2582 0.1878 0.0529 0.075 Uiso 1 1 calc R U . . .
H27C H 0.3046 0.1684 0.0894 0.075 Uiso 1 1 calc R U . . .
C28 C 0.0258(3) 0.4106(2) 0.14398(9) 0.0245(8) Uani 1 1 d . . . . .
C29 C 0.0956(3) 0.5485(2) 0.16766(10) 0.0334(10) Uani 1 1 d . . . . .
C30 C 0.0949(4) 0.5431(3) 0.20639(10) 0.0520(13) Uani 1 1 d . . . . .
H30A H 0.0282 0.5298 0.2142 0.078 Uiso 1 1 calc R U . . .
H30B H 0.1151 0.5958 0.2160 0.078 Uiso 1 1 calc R U . . .
H30C H 0.1408 0.5004 0.2138 0.078 Uiso 1 1 calc R U . . .
C31 C 0.2011(3) 0.5534(3) 0.15431(12) 0.0487(12) Uani 1 1 d . . . . .
H31A H 0.2393 0.5071 0.1630 0.073 Uiso 1 1 calc R U . . .
H31B H 0.2314 0.6047 0.1619 0.073 Uiso 1 1 calc R U . . .
H31C H 0.2004 0.5518 0.1294 0.073 Uiso 1 1 calc R U . . .
C32 C 0.0307(3) 0.6171(2) 0.15464(12) 0.0473(12) Uani 1 1 d . . . . .
H32A H 0.0329 0.6181 0.1298 0.071 Uiso 1 1 calc R U . . .
H32B H 0.0545 0.6694 0.1636 0.071 Uiso 1 1 calc R U . . .
H32C H -0.0373 0.6080 0.1622 0.071 Uiso 1 1 calc R U . . .
Cl1 Cl 0.40168(8) 0.36993(7) 0.21401(3) 0.0383(3) Uani 1 1 d . . . . .
O1 O 0.4082(3) 0.2834(2) 0.21607(10) 0.0720(11) Uani 1 1 d . . . . .
O2 O 0.4607(3) 0.4074(2) 0.23941(8) 0.0698(11) Uani 1 1 d . . . . .
O3 O 0.4360(4) 0.3992(3) 0.18230(9) 0.0979(16) Uani 1 1 d . . . . .
O4 O 0.3031(3) 0.3943(2) 0.21805(15) 0.1105(18) Uani 1 1 d . . . . .
C33 C -0.3340(4) 0.4757(3) 0.20824(13) 0.0598(14) Uani 1 1 d . . . . .
H33A H -0.3901 0.4501 0.1967 0.090 Uiso 0.667 1 calc R U P A 1
H33B H -0.3558 0.5261 0.2194 0.090 Uiso 0.667 1 calc R U P A 1
H33C H -0.3075 0.4379 0.2253 0.090 Uiso 0.667 1 calc R U P A 1
H33D H -0.3698 0.4288 0.1988 0.090 Uiso 0.3333 1 calc R U P B 2
H33E H -0.3811 0.5149 0.2178 0.090 Uiso 0.3333 1 calc R U P B 2
H33F H -0.2892 0.4569 0.2261 0.090 Uiso 0.3333 1 calc R U P B 2
N9A N -0.2024(15) 0.5127(12) 0.1647(6) 0.079(5) Uani 0.667 1 d . . P C 1
C34A C -0.2619(13) 0.4938(8) 0.1849(4) 0.045(3) Uani 0.667 1 d . . P C 1
N9B N -0.233(4) 0.547(3) 0.1580(13) 0.119(16) Uani 0.3333 1 d . . P C 2
C34B C -0.271(2) 0.5195(16) 0.1784(8) 0.036(7) Uani 0.3333 1 d . U P C 2
Cl2A Cl 0.6038(3) 0.2799(3) 0.02868(12) 0.0447(16) Uani 0.660(9) 1 d D U P D 1
O5A O 0.5270(7) 0.2687(6) 0.0060(2) 0.095(3) Uani 0.660(9) 1 d D U P D 1
O6A O 0.6912(5) 0.2388(5) 0.0221(2) 0.091(3) Uani 0.660(9) 1 d D U P D 1
O7A O 0.5753(7) 0.2522(8) 0.06036(19) 0.160(4) Uani 0.660(9) 1 d D U P D 1
O8A O 0.6085(7) 0.3581(5) 0.0408(3) 0.117(3) Uani 0.660(9) 1 d D U P D 1
Cl2B Cl 0.6049(8) 0.2863(6) 0.0256(3) 0.053(3) Uani 0.340(9) 1 d D U P D 2
O5B O 0.5034(10) 0.2674(14) 0.0234(5) 0.110(6) Uani 0.340(9) 1 d D U P D 2
O6B O 0.6489(10) 0.3650(6) 0.0229(4) 0.063(4) Uani 0.340(9) 1 d D U P D 2
O7B O 0.6554(14) 0.2219(8) 0.0420(4) 0.101(6) Uani 0.340(9) 1 d D U P D 2
O8B O 0.6220(12) 0.2745(9) -0.0106(3) 0.108(5) Uani 0.340(9) 1 d D U P D 2

loop_
_atom_site_aniso_label
_atom_site_aniso_U_11
_atom_site_aniso_U_22
_atom_site_aniso_U_33
_atom_site_aniso_U_23
_atom_site_aniso_U_13
_atom_site_aniso_U_12
Fe1 0.0254(3) 0.0211(3) 0.0181(3) -0.0013(2) 0.0000(2) -0.0006(2)
N1 0.0271(17) 0.0220(17) 0.0198(16) 0.0009(13) 0.0005(13) -0.0002(14)
N2 0.0282(18) 0.0234(17) 0.0206(16) 0.0017(13) 0.0010(13) 0.0014(14)
N3 0.040(2) 0.035(2) 0.0286(19) 0.0115(15) 0.0005(16) 0.0067(16)
N4 0.0279(18) 0.0216(17) 0.0221(16) -0.0007(13) -0.0014(13) -0.0013(13)
N5 0.037(2) 0.0285(19) 0.0247(18) 0.0065(14) -0.0051(14) 0.0010(15)
N6 0.0328(19) 0.0268(19) 0.0247(17) -0.0009(15) -0.0035(14) -0.0012(15)
N7 0.0295(19) 0.037(2) 0.0241(18) 0.0033(15) 0.0024(14) 0.0004(16)
N8 0.038(2) 0.0235(19) 0.0241(17) 0.0025(14) 0.0000(15) -0.0021(15)
C1 0.027(2) 0.022(2) 0.029(2) 0.0002(17) 0.0004(17) -0.0002(17)
C2 0.029(2) 0.035(2) 0.043(3) 0.004(2) -0.0018(18) -0.0040(19)
C3 0.032(2) 0.040(3) 0.051(3) 0.008(2) 0.015(2) -0.001(2)
C4 0.042(3) 0.039(3) 0.032(2) 0.0068(19) 0.007(2) 0.000(2)
C5 0.034(2) 0.022(2) 0.023(2) 0.0011(16) 0.0047(16) 0.0003(17)
C6 0.028(2) 0.033(2) 0.028(2) 0.0014(17) -0.0063(16) 0.0000(18)
C7 0.041(2) 0.030(2) 0.0177(19) 0.0010(16) 0.0006(17) 0.0075(18)
C8 0.044(3) 0.044(3) 0.023(2) 0.0054(19) -0.0001(18) 0.005(2)
C9 0.037(2) 0.029(2) 0.035(2) 0.0045(19) -0.0006(19) 0.0028(19)
C10 0.035(2) 0.028(2) 0.023(2) 0.0000(17) 0.0009(17) 0.0037(18)
C11 0.048(3) 0.055(3) 0.034(2) 0.017(2) -0.004(2) 0.009(2)
C12 0.034(2) 0.027(2) 0.020(2) -0.0018(16) 0.0029(16) 0.0010(17)
C13 0.034(2) 0.026(2) 0.028(2) 0.0021(17) -0.0099(17) -0.0045(18)
C14 0.030(2) 0.033(2) 0.026(2) 0.0018(18) -0.0055(17) -0.0037(18)
C15 0.037(2) 0.023(2) 0.027(2) 0.0011(17) -0.0036(17) -0.0015(18)
C16 0.033(2) 0.022(2) 0.0222(19) -0.0017(15) -0.0023(16) -0.0020(17)
C17 0.052(3) 0.036(3) 0.030(2) 0.006(2) -0.013(2) 0.000(2)
C18 0.026(2) 0.031(2) 0.0173(18) 0.0049(17) -0.0007(15) 0.0002(17)
C19 0.048(3) 0.022(2) 0.035(2) -0.0107(18) -0.004(2) -0.0030(19)
C20 0.064(4) 0.055(3) 0.081(4) -0.030(3) -0.003(3) 0.019(3)
C21 0.055(3) 0.043(3) 0.033(2) -0.008(2) -0.005(2) -0.014(2)
C22 0.097(4) 0.030(3) 0.048(3) 0.006(2) -0.011(3) -0.022(3)
C23 0.035(2) 0.021(2) 0.0178(19) 0.0006(16) -0.0039(17) -0.0010(17)
C24 0.027(2) 0.042(3) 0.023(2) 0.0040(18) 0.0058(16) 0.0017(18)
C25 0.031(2) 0.085(4) 0.038(3) 0.003(3) -0.009(2) 0.000(2)
C26 0.050(3) 0.051(3) 0.035(2) 0.012(2) 0.007(2) -0.002(2)
C27 0.055(3) 0.045(3) 0.050(3) 0.002(2) 0.014(2) 0.008(2)
C28 0.029(2) 0.026(2) 0.0191(19) 0.0022(16) 0.0014(16) 0.0005(17)
C29 0.043(3) 0.021(2) 0.036(2) -0.0066(18) -0.0039(19) -0.0095(18)
C30 0.079(4) 0.047(3) 0.030(3) -0.009(2) -0.003(2) -0.010(3)
C31 0.045(3) 0.045(3) 0.056(3) -0.003(2) -0.005(2) -0.019(2)
C32 0.054(3) 0.022(2) 0.066(3) -0.003(2) 0.001(2) -0.003(2)
Cl1 0.0363(6) 0.0396(6) 0.0389(6) -0.0009(5) -0.0026(5) -0.0010(5)
O1 0.083(3) 0.037(2) 0.096(3) -0.0154(19) -0.016(2) 0.0055(19)
O2 0.099(3) 0.065(2) 0.045(2) 0.0125(17) -0.029(2) -0.029(2)
O3 0.131(4) 0.128(4) 0.035(2) 0.005(2) -0.013(2) -0.056(3)
O4 0.041(2) 0.051(3) 0.240(6) -0.019(3) 0.024(3) -0.0006(19)
C33 0.047(3) 0.067(4) 0.065(4) -0.017(3) 0.008(3) -0.006(3)
N9A 0.080(11) 0.097(10) 0.060(9) -0.033(7) 0.026(7) -0.030(7)
C34A 0.056(7) 0.045(8) 0.033(7) -0.012(5) -0.002(5) -0.007(6)
N9B 0.10(3) 0.18(5) 0.07(2) -0.04(3) 0.033(19) -0.05(3)
C34B 0.037(9) 0.035(11) 0.036(10) -0.009(8) 0.006(7) -0.007(8)
Cl2A 0.026(2) 0.070(3) 0.0374(18) -0.0274(18) -0.0042(15) 0.0031(19)
O5A 0.104(6) 0.094(5) 0.085(6) -0.029(5) -0.064(5) 0.001(5)
O6A 0.053(4) 0.086(5) 0.134(7) -0.061(5) 0.017(4) 0.011(3)
O7A 0.098(7) 0.296(10) 0.085(5) 0.027(5) 0.023(4) -0.010(7)
O8A 0.089(6) 0.099(5) 0.163(8) -0.099(5) -0.065(5) 0.043(4)
Cl2B 0.054(6) 0.035(4) 0.070(5) 0.000(3) -0.004(4) 0.004(4)
O5B 0.066(7) 0.156(13) 0.108(12) -0.045(10) 0.018(6) -0.023(6)
O6B 0.059(8) 0.039(5) 0.092(9) 0.001(5) -0.015(6) 0.007(5)
O7B 0.138(12) 0.040(6) 0.124(12) -0.004(7) -0.048(9) 0.022(7)
O8B 0.122(11) 0.120(10) 0.082(7) -0.024(6) 0.022(6) -0.002(8)

loop_
_atom_type_symbol
_atom_type_description
_atom_type_scat_dispersion_real
_atom_type_scat_dispersion_imag
_atom_type_scat_source
C C 0.0033 0.0016 'International Tables Vol C Tables 4.2.6.8 and 6.1.1.4'
H H 0.0000 0.0000 'International Tables Vol C Tables 4.2.6.8 and 6.1.1.4'
Cl Cl 0.1484 0.1585 'International Tables Vol C Tables 4.2.6.8 and 6.1.1.4'
Fe Fe 0.3463 0.8444 'International Tables Vol C Tables 4.2.6.8 and 6.1.1.4'
N N 0.0061 0.0033 'International Tables Vol C Tables 4.2.6.8 and 6.1.1.4'
O O 0.0106 0.0060 'International Tables Vol C Tables 4.2.6.8 and 6.1.1.4'

loop_
_geom_angle_atom_site_label_1
_geom_angle_atom_site_label_2
_geom_angle_atom_site_label_3
_geom_angle
_geom_angle_site_symmetry_1
_geom_angle_site_symmetry_3
_geom_angle_publ_flag
N1 Fe1 N2 80.50(12) . . ?
N1 Fe1 N4 81.05(12) . . ?
N2 Fe1 N4 161.51(12) . . ?
C18 Fe1 N1 91.72(14) . . ?
C18 Fe1 N2 87.93(13) . . ?
C18 Fe1 N4 93.83(13) . . ?
C18 Fe1 C28 172.77(16) . . ?
C23 Fe1 N1 176.81(14) . . ?
C23 Fe1 N2 99.72(13) . . ?
C23 Fe1 N4 98.77(13) . . ?
C23 Fe1 C18 85.12(15) . . ?
C23 Fe1 C28 87.65(15) . . ?
C28 Fe1 N1 95.51(14) . . ?
C28 Fe1 N2 93.03(13) . . ?
C28 Fe1 N4 87.53(13) . . ?
C1 N1 Fe1 119.0(2) . . ?
C1 N1 C5 121.9(3) . . ?
C5 N1 Fe1 118.9(2) . . ?
C6 N2 Fe1 104.4(2) . . ?
C6 N2 C10 108.8(3) . . ?
C7 N2 Fe1 114.5(2) . . ?
C7 N2 C6 110.2(3) . . ?
C7 N2 C10 106.6(3) . . ?
C10 N2 Fe1 112.4(2) . . ?
C8 N3 C11 110.1(3) . . ?
C9 N3 C8 110.0(3) . . ?
C9 N3 C11 110.4(3) . . ?
C12 N4 Fe1 103.2(2) . . ?
C13 N4 Fe1 113.8(2) . . ?
C13 N4 C12 110.2(3) . . ?
C13 N4 C16 106.9(3) . . ?
C16 N4 Fe1 112.9(2) . . ?
C16 N4 C12 109.8(3) . . ?
C14 N5 C15 110.0(3) . . ?
C14 N5 C17 110.3(3) . . ?
C17 N5 C15 110.4(3) . . ?
C18 N6 C19 178.4(4) . . ?
C23 N7 C24 179.1(4) . . ?
C28 N8 C29 177.9(4) . . ?
N1 C1 C2 120.2(3) . . ?
N1 C1 C6 113.0(3) . . ?
C2 C1 C6 126.7(3) . . ?
C1 C2 H2 120.6 . . ?
C3 C2 C1 118.8(4) . . ?
C3 C2 H2 120.6 . . ?
C2 C3 H3 119.9 . . ?
C4 C3 C2 120.1(4) . . ?
C4 C3 H3 119.9 . . ?
C3 C4 H4 120.6 . . ?
C3 C4 C5 118.8(4) . . ?
C5 C4 H4 120.6 . . ?
N1 C5 C4 120.1(4) . . ?
N1 C5 C12 112.8(3) . . ?
C4 C5 C12 127.0(3) . . ?
N2 C6 H6A 109.7 . . ?
N2 C6 H6B 109.7 . . ?
C1 C6 N2 109.7(3) . . ?
C1 C6 H6A 109.7 . . ?
C1 C6 H6B 109.7 . . ?
H6A C6 H6B 108.2 . . ?
N2 C7 H7A 108.7 . . ?
N2 C7 H7B 108.7 . . ?
N2 C7 C8 114.2(3) . . ?
H7A C7 H7B 107.6 . . ?
C8 C7 H7A 108.7 . . ?
C8 C7 H7B 108.7 . . ?
N3 C8 C7 110.0(3) . . ?
N3 C8 H8A 109.7 . . ?
N3 C8 H8B 109.7 . . ?
C7 C8 H8A 109.7 . . ?
C7 C8 H8B 109.7 . . ?
H8A C8 H8B 108.2 . . ?
N3 C9 H9A 109.5 . . ?
N3 C9 H9B 109.5 . . ?
N3 C9 C10 110.6(3) . . ?
H9A C9 H9B 108.1 . . ?
C10 C9 H9A 109.5 . . ?
C10 C9 H9B 109.5 . . ?
N2 C10 C9 113.6(3) . . ?
N2 C10 H10A 108.8 . . ?
N2 C10 H10B 108.8 . . ?
C9 C10 H10A 108.8 . . ?
C9 C10 H10B 108.8 . . ?
H10A C10 H10B 107.7 . . ?
N3 C11 H11A 109.5 . . ?
N3 C11 H11B 109.5 . . ?
N3 C11 H11C 109.5 . . ?
H11A C11 H11B 109.5 . . ?
H11A C11 H11C 109.5 . . ?
H11B C11 H11C 109.5 . . ?
N4 C12 H12A 109.8 . . ?
N4 C12 H12B 109.8 . . ?
C5 C12 N4 109.3(3) . . ?
C5 C12 H12A 109.8 . . ?
C5 C12 H12B 109.8 . . ?
H12A C12 H12B 108.3 . . ?
N4 C13 H13A 108.8 . . ?
N4 C13 H13B 108.8 . . ?
N4 C13 C14 113.6(3) . . ?
H13A C13 H13B 107.7 . . ?
C14 C13 H13A 108.8 . . ?
C14 C13 H13B 108.8 . . ?
N5 C14 C13 110.2(3) . . ?
N5 C14 H14A 109.6 . . ?
N5 C14 H14B 109.6 . . ?
C13 C14 H14A 109.6 . . ?
C13 C14 H14B 109.6 . . ?
H14A C14 H14B 108.1 . . ?
N5 C15 H15A 109.6 . . ?
N5 C15 H15B 109.6 . . ?
N5 C15 C16 110.2(3) . . ?
H15A C15 H15B 108.1 . . ?
C16 C15 H15A 109.6 . . ?
C16 C15 H15B 109.6 . . ?
N4 C16 C15 114.1(3) . . ?
N4 C16 H16A 108.7 . . ?
N4 C16 H16B 108.7 . . ?
C15 C16 H16A 108.7 . . ?
C15 C16 H16B 108.7 . . ?
H16A C16 H16B 107.6 . . ?
N5 C17 H17A 109.5 . . ?
N5 C17 H17B 109.5 . . ?
N5 C17 H17C 109.5 . . ?
H17A C17 H17B 109.5 . . ?
H17A C17 H17C 109.5 . . ?
H17B C17 H17C 109.5 . . ?
N6 C18 Fe1 175.2(3) . . ?
N6 C19 C20 107.4(3) . . ?
N6 C19 C21 107.2(3) . . ?
N6 C19 C22 106.2(3) . . ?
C20 C19 C21 111.0(4) . . ?
C20 C19 C22 112.3(4) . . ?
C21 C19 C22 112.4(4) . . ?
C19 C20 H20A 109.5 . . ?
C19 C20 H20B 109.5 . . ?
C19 C20 H20C 109.5 . . ?
H20A C20 H20B 109.5 . . ?
H20A C20 H20C 109.5 . . ?
H20B C20 H20C 109.5 . . ?
C19 C21 H21A 109.5 . . ?
C19 C21 H21B 109.5 . . ?
C19 C21 H21C 109.5 . . ?
H21A C21 H21B 109.5 . . ?
H21A C21 H21C 109.5 . . ?
H21B C21 H21C 109.5 . . ?
C19 C22 H22A 109.5 . . ?
C19 C22 H22B 109.5 . . ?
C19 C22 H22C 109.5 . . ?
H22A C22 H22B 109.5 . . ?
H22A C22 H22C 109.5 . . ?
H22B C22 H22C 109.5 . . ?
N7 C23 Fe1 177.0(3) . . ?
N7 C24 C25 106.7(3) . . ?
N7 C24 C26 107.2(3) . . ?
N7 C24 C27 107.6(3) . . ?
C26 C24 C25 111.9(4) . . ?
C26 C24 C27 111.1(3) . . ?
C27 C24 C25 112.2(4) . . ?
C24 C25 H25A 109.5 . . ?
C24 C25 H25B 109.5 . . ?
C24 C25 H25C 109.5 . . ?
H25A C25 H25B 109.5 . . ?
H25A C25 H25C 109.5 . . ?
H25B C25 H25C 109.5 . . ?
C24 C26 H26A 109.5 . . ?
C24 C26 H26B 109.5 . . ?
C24 C26 H26C 109.5 . . ?
H26A C26 H26B 109.5 . . ?
H26A C26 H26C 109.5 . . ?
H26B C26 H26C 109.5 . . ?
C24 C27 H27A 109.5 . . ?
C24 C27 H27B 109.5 . . ?
C24 C27 H27C 109.5 . . ?
H27A C27 H27B 109.5 . . ?
H27A C27 H27C 109.5 . . ?
H27B C27 H27C 109.5 . . ?
N8 C28 Fe1 173.4(3) . . ?
N8 C29 C30 107.2(3) . . ?
N8 C29 C31 106.1(3) . . ?
N8 C29 C32 107.5(3) . . ?
C31 C29 C30 110.7(4) . . ?
C32 C29 C30 112.1(4) . . ?
C32 C29 C31 112.9(4) . . ?
C29 C30 H30A 109.5 . . ?
C29 C30 H30B 109.5 . . ?
C29 C30 H30C 109.5 . . ?
H30A C30 H30B 109.5 . . ?
H30A C30 H30C 109.5 . . ?
H30B C30 H30C 109.5 . . ?
C29 C31 H31A 109.5 . . ?
C29 C31 H31B 109.5 . . ?
C29 C31 H31C 109.5 . . ?
H31A C31 H31B 109.5 . . ?
H31A C31 H31C 109.5 . . ?
H31B C31 H31C 109.5 . . ?
C29 C32 H32A 109.5 . . ?
C29 C32 H32B 109.5 . . ?
C29 C32 H32C 109.5 . . ?
H32A C32 H32B 109.5 . . ?
H32A C32 H32C 109.5 . . ?
H32B C32 H32C 109.5 . . ?
O2 Cl1 O1 110.8(2) . . ?
O3 Cl1 O1 111.6(3) . . ?
O3 Cl1 O2 106.8(2) . . ?
O4 Cl1 O1 109.6(2) . . ?
O4 Cl1 O2 109.5(3) . . ?
O4 Cl1 O3 108.5(3) . . ?
H33A C33 H33B 109.5 . . ?
H33A C33 H33C 109.5 . . ?
H33B C33 H33C 109.5 . . ?
H33D C33 H33E 109.5 . . ?
H33D C33 H33F 109.5 . . ?
H33E C33 H33F 109.5 . . ?
C34A C33 H33A 109.5 . . ?
C34A C33 H33B 109.5 . . ?
C34A C33 H33C 109.5 . . ?
C34B C33 H33D 109.5 . . ?
C34B C33 H33E 109.5 . . ?
C34B C33 H33F 109.5 . . ?
N9A C34A C33 176.9(17) . . ?
N9B C34B C33 177(4) . . ?
O5A Cl2A O6A 117.3(6) . . ?
O7A Cl2A O5A 109.2(6) . . ?
O7A Cl2A O6A 104.3(7) . . ?
O8A Cl2A O5A 112.7(6) . . ?
O8A Cl2A O6A 118.6(6) . . ?
O8A Cl2A O7A 90.2(7) . . ?
O5B Cl2B O6B 127.0(13) . . ?
O5B Cl2B O8B 93.8(10) . . ?
O6B Cl2B O8B 88.7(9) . . ?
O7B Cl2B O5B 109.7(13) . . ?
O7B Cl2B O6B 120.4(11) . . ?
O7B Cl2B O8B 105.8(11) . . ?

loop_
_geom_bond_atom_site_label_1
_geom_bond_atom_site_label_2
_geom_bond_distance
_geom_bond_site_symmetry_2
_geom_bond_publ_flag
Fe1 N1 1.918(3) . ?
Fe1 N2 2.099(3) . ?
Fe1 N4 2.122(3) . ?
Fe1 C18 1.897(4) . ?
Fe1 C23 1.872(4) . ?
Fe1 C28 1.897(4) . ?
N1 C1 1.337(4) . ?
N1 C5 1.340(4) . ?
N2 C6 1.503(5) . ?
N2 C7 1.496(4) . ?
N2 C10 1.510(5) . ?
N3 C8 1.468(5) . ?
N3 C9 1.449(5) . ?
N3 C11 1.468(5) . ?
N4 C12 1.506(4) . ?
N4 C13 1.499(5) . ?
N4 C16 1.501(5) . ?
N5 C14 1.452(5) . ?
N5 C15 1.460(5) . ?
N5 C17 1.458(5) . ?
N6 C18 1.152(4) . ?
N6 C19 1.467(5) . ?
N7 C23 1.145(5) . ?
N7 C24 1.468(5) . ?
N8 C28 1.152(4) . ?
N8 C29 1.466(5) . ?
C1 C2 1.384(5) . ?
C1 C6 1.495(5) . ?
C2 H2 0.9500 . ?
C2 C3 1.381(6) . ?
C3 H3 0.9500 . ?
C3 C4 1.380(6) . ?
C4 H4 0.9500 . ?
C4 C5 1.384(5) . ?
C5 C12 1.492(5) . ?
C6 H6A 0.9900 . ?
C6 H6B 0.9900 . ?
C7 H7A 0.9900 . ?
C7 H7B 0.9900 . ?
C7 C8 1.512(5) . ?
C8 H8A 0.9900 . ?
C8 H8B 0.9900 . ?
C9 H9A 0.9900 . ?
C9 H9B 0.9900 . ?
C9 C10 1.516(5) . ?
C10 H10A 0.9900 . ?
C10 H10B 0.9900 . ?
C11 H11A 0.9800 . ?
C11 H11B 0.9800 . ?
C11 H11C 0.9800 . ?
C12 H12A 0.9900 . ?
C12 H12B 0.9900 . ?
C13 H13A 0.9900 . ?
C13 H13B 0.9900 . ?
C13 C14 1.514(5) . ?
C14 H14A 0.9900 . ?
C14 H14B 0.9900 . ?
C15 H15A 0.9900 . ?
C15 H15B 0.9900 . ?
C15 C16 1.517(5) . ?
C16 H16A 0.9900 . ?
C16 H16B 0.9900 . ?
C17 H17A 0.9800 . ?
C17 H17B 0.9800 . ?
C17 H17C 0.9800 . ?
C19 C20 1.514(6) . ?
C19 C21 1.519(6) . ?
C19 C22 1.534(6) . ?
C20 H20A 0.9800 . ?
C20 H20B 0.9800 . ?
C20 H20C 0.9800 . ?
C21 H21A 0.9800 . ?
C21 H21B 0.9800 . ?
C21 H21C 0.9800 . ?
C22 H22A 0.9800 . ?
C22 H22B 0.9800 . ?
C22 H22C 0.9800 . ?
C24 C25 1.524(6) . ?
C24 C26 1.514(5) . ?
C24 C27 1.519(6) . ?
C25 H25A 0.9800 . ?
C25 H25B 0.9800 . ?
C25 H25C 0.9800 . ?
C26 H26A 0.9800 . ?
C26 H26B 0.9800 . ?
C26 H26C 0.9800 . ?
C27 H27A 0.9800 . ?
C27 H27B 0.9800 . ?
C27 H27C 0.9800 . ?
C29 C30 1.528(6) . ?
C29 C31 1.526(6) . ?
C29 C32 1.515(6) . ?
C30 H30A 0.9800 . ?
C30 H30B 0.9800 . ?
C30 H30C 0.9800 . ?
C31 H31A 0.9800 . ?
C31 H31B 0.9800 . ?
C31 H31C 0.9800 . ?
C32 H32A 0.9800 . ?
C32 H32B 0.9800 . ?
C32 H32C 0.9800 . ?
Cl1 O1 1.421(3) . ?
Cl1 O2 1.421(3) . ?
Cl1 O3 1.416(4) . ?
Cl1 O4 1.405(4) . ?
C33 H33A 0.9800 . ?
C33 H33B 0.9800 . ?
C33 H33C 0.9800 . ?
C33 H33D 0.9800 . ?
C33 H33E 0.9800 . ?
C33 H33F 0.9800 . ?
C33 C34A 1.376(18) . ?
C33 C34B 1.62(3) . ?
N9A C34A 1.17(3) . ?
N9B C34B 1.06(6) . ?
Cl2A O5A 1.384(6) . ?
Cl2A O6A 1.387(7) . ?
Cl2A O7A 1.382(8) . ?
Cl2A O8A 1.366(7) . ?
Cl2B O5B 1.413(11) . ?
Cl2B O6B 1.424(10) . ?
Cl2B O7B 1.412(11) . ?
Cl2B O8B 1.460(11) . ?

loop_
_geom_torsion_atom_site_label_1
_geom_torsion_atom_site_label_2
_geom_torsion_atom_site_label_3
_geom_torsion_atom_site_label_4
_geom_torsion
_geom_torsion_site_symmetry_1
_geom_torsion_site_symmetry_2
_geom_torsion_site_symmetry_3
_geom_torsion_site_symmetry_4
_geom_torsion_publ_flag
Fe1 N1 C1 C2 175.3(3) . . . . ?
Fe1 N1 C1 C6 -1.7(4) . . . . ?
Fe1 N1 C5 C4 -175.2(3) . . . . ?
Fe1 N1 C5 C12 7.9(4) . . . . ?
Fe1 N2 C6 C1 37.4(3) . . . . ?
Fe1 N2 C7 C8 -177.9(3) . . . . ?
Fe1 N2 C10 C9 178.5(3) . . . . ?
Fe1 N4 C12 C5 40.0(3) . . . . ?
Fe1 N4 C13 C14 -178.1(3) . . . . ?
Fe1 N4 C16 C15 177.9(2) . . . . ?
N1 C1 C2 C3 -0.6(6) . . . . ?
N1 C1 C6 N2 -25.7(4) . . . . ?
N1 C5 C12 N4 -33.7(4) . . . . ?
N2 C7 C8 N3 58.0(5) . . . . ?
N3 C9 C10 N2 -57.6(4) . . . . ?
N4 C13 C14 N5 58.6(4) . . . . ?
N5 C15 C16 N4 -56.9(4) . . . . ?
C1 N1 C5 C4 -0.4(5) . . . . ?
C1 N1 C5 C12 -177.4(3) . . . . ?
C1 C2 C3 C4 0.6(6) . . . . ?
C2 C1 C6 N2 157.6(4) . . . . ?
C2 C3 C4 C5 -0.4(6) . . . . ?
C3 C4 C5 N1 0.4(6) . . . . ?
C3 C4 C5 C12 176.9(4) . . . . ?
C4 C5 C12 N4 149.5(4) . . . . ?
C5 N1 C1 C2 0.5(5) . . . . ?
C5 N1 C1 C6 -176.4(3) . . . . ?
C6 N2 C7 C8 64.9(4) . . . . ?
C6 N2 C10 C9 -66.5(4) . . . . ?
C6 C1 C2 C3 175.9(4) . . . . ?
C7 N2 C6 C1 160.7(3) . . . . ?
C7 N2 C10 C9 52.3(4) . . . . ?
C8 N3 C9 C10 58.9(4) . . . . ?
C9 N3 C8 C7 -58.8(4) . . . . ?
C10 N2 C6 C1 -82.8(3) . . . . ?
C10 N2 C7 C8 -53.0(4) . . . . ?
C11 N3 C8 C7 179.3(3) . . . . ?
C11 N3 C9 C10 -179.3(3) . . . . ?
C12 N4 C13 C14 66.5(4) . . . . ?
C12 N4 C16 C15 -67.5(4) . . . . ?
C13 N4 C12 C5 161.9(3) . . . . ?
C13 N4 C16 C15 52.0(4) . . . . ?
C14 N5 C15 C16 58.9(4) . . . . ?
C15 N5 C14 C13 -59.8(4) . . . . ?
C16 N4 C12 C5 -80.7(4) . . . . ?
C16 N4 C13 C14 -52.7(4) . . . . ?
C17 N5 C14 C13 178.1(3) . . . . ?
C17 N5 C15 C16 -179.2(3) . . . . ?
